data_2310519
loop_
_publ_author_name
'Andresen, A.F.'

_publ_section_title
;
 The structure of U3 O8 determined by neutron diffraction
;
_journal_name_full 'Acta Crystallographica (1,1948-23,1967)'
_journal_page_first 612
_journal_page_last 614
_journal_volume 11
_journal_year 1958
_chemical_formula_sum 'O8 U3'
_chemical_name_systematic 'U3 O8'
_space_group_IT_number 21
_symmetry_space_group_name_Hall 'C 2 2'
_symmetry_space_group_name_H-M 'C 2 2 2'
_cell_angle_alpha 90
_cell_angle_beta 90
_cell_angle_gamma 90
_cell_formula_units_Z 2
_cell_length_a 6.704
_cell_length_b 11.95
_cell_length_c 4.142
_cell_volume 331.827
_citation_journal_id_ASTM ACCRA9
_cod_data_source_file Andresen_ACCRA9_1958_268.cif
_cod_data_source_block O8U3
_cod_original_cell_volume 331.8272
_cod_database_code 2310519

loop_
_symmetry_equiv_pos_as_xyz
x,y,z
-x,-y,z
x,-y,-z
-x,y,-z
x+1/2,y+1/2,z
-x+1/2,-y+1/2,z
x+1/2,-y+1/2,-z
-x+1/2,y+1/2,-z

loop_
_atom_site_label
_atom_site_type_symbol
_atom_site_fract_x
_atom_site_fract_y
_atom_site_fract_z
_atom_site_occupancy
_atom_site_U_iso_or_equiv
O3 O 0 0.315 0.5 1 0.0
U1 U 0 0 0 1 0.0
O2 O 0 0 0.5 1 0.0
U2 U 0 0.315 0 1 0.0
O1 O 0 0.5 0 1 0.0
O4 O 0.19 0.145 0.08 1 0.0
